data_4302101
loop_
_publ_author_name
'Joel S. Miller'
'Peter K. Gantzel'
'Arnold L. Rheingold'
'Michelle L. Taliaferro'

_publ_section_title
;
Structures of the Solvated Organic-Based Ferromagnet Decamethylferrocenium
Tetracyanoethenide, [FeCp*2].+[TCNE].-.yRCN (R = Me, Et,n-Pr)
;
_journal_name_full 'Inorganic Chemistry'
_journal_page_first 4201
_journal_page_last 4206
_journal_paper_doi 10.1021/ic900075j
_journal_volume 48
_journal_year 2009
_chemical_formula_sum 'C28 H33.5 Fe N4.5'
_chemical_formula_weight 488.94
_chemical_name_systematic
; 
 ? 
;
_space_group_IT_number 12
_symmetry_cell_setting monoclinic
_symmetry_space_group_name_Hall '-C 2y'
_symmetry_space_group_name_H-M 'C 1 2/m 1'
_atom_sites_solution_hydrogens geom
_atom_sites_solution_primary direct
_atom_sites_solution_secondary difmap
_audit_creation_method SHELXL-97
_cell_angle_alpha 90.00
_cell_angle_beta 101.396(3)
_cell_angle_gamma 90.00
_cell_formula_units_Z 8
_cell_length_a 35.902(6)
_cell_length_b 10.4884(16)
_cell_length_c 14.302(2)
_cell_measurement_reflns_used 1031
_cell_measurement_temperature 173(2)
_cell_measurement_theta_max 23.99
_cell_measurement_theta_min 2.31
_cell_volume 5279.3(14)
_computing_cell_refinement 'Bruker SMART'
_computing_data_collection 'Bruker SMART'
_computing_data_reduction 'Bruker SAINT'
_computing_molecular_graphics 'Bruker SHELXTL'
_computing_publication_material 'Bruker SHELXTL'
_computing_structure_refinement 'SHELXL-97 (Sheldrick, 1997)'
_computing_structure_solution 'SHELXS-97 (Sheldrick, 1990)'
_diffrn_ambient_temperature 173(2)
_diffrn_measured_fraction_theta_full 1.000
_diffrn_measured_fraction_theta_max 1.000
_diffrn_measurement_device_type 'CCD area detector'
_diffrn_measurement_method 'phi and omega scans'
_diffrn_radiation_monochromator graphite
_diffrn_radiation_source 'fine-focus sealed tube'
_diffrn_radiation_type MoK\a
_diffrn_radiation_wavelength 0.71073
_diffrn_reflns_av_R_equivalents 0.1292
_diffrn_reflns_av_sigmaI/netI 0.1151
_diffrn_reflns_limit_h_max 40
_diffrn_reflns_limit_h_min -40
_diffrn_reflns_limit_k_max 11
_diffrn_reflns_limit_k_min -11
_diffrn_reflns_limit_l_max 16
_diffrn_reflns_limit_l_min -16
_diffrn_reflns_number 17637
_diffrn_reflns_theta_full 25.00
_diffrn_reflns_theta_max 24.00
_diffrn_reflns_theta_min 1.16
_exptl_absorpt_coefficient_mu 0.594
_exptl_absorpt_correction_T_max 0.811
_exptl_absorpt_correction_T_min 0.672
_exptl_absorpt_correction_type multi-scan
_exptl_absorpt_process_details sadabs
_exptl_crystal_colour brown
_exptl_crystal_density_diffrn 1.230
_exptl_crystal_density_method 'not measured'
_exptl_crystal_description lath
_exptl_crystal_F_000 2072
_exptl_crystal_size_max 1.00
_exptl_crystal_size_mid 0.10
_exptl_crystal_size_min 0.04
_refine_diff_density_max 0.762
_refine_diff_density_min -1.079
_refine_diff_density_rms 0.097
_refine_ls_extinction_method none
_refine_ls_goodness_of_fit_ref 1.254
_refine_ls_hydrogen_treatment constr
_refine_ls_matrix_type full
_refine_ls_number_parameters 360
_refine_ls_number_reflns 4411
_refine_ls_number_restraints 0
_refine_ls_restrained_S_all 1.254
_refine_ls_R_factor_all 0.1564
_refine_ls_R_factor_gt 0.1141
_refine_ls_shift/su_max 0.007
_refine_ls_shift/su_mean 0.001
_refine_ls_structure_factor_coef Fsqd
_refine_ls_weighting_details 'calc w=1/[\s^2^(Fo^2^)+(0.0778P)^2^+21.1339P] where P=(Fo^2^+2Fc^2^)/3'
_refine_ls_weighting_scheme calc
_refine_ls_wR_factor_gt 0.2131
_refine_ls_wR_factor_ref 0.2360
_reflns_number_gt 3248
_reflns_number_total 4411
_reflns_threshold_expression >2sigma(I)
_cod_data_source_file ic900075j_si_004.cif
_cod_data_source_block sad5
_cod_depositor_comments
;
The following automatic conversions were performed:
'_symmetry_cell_setting' value 'Monoclinic' changed to 'monoclinic'
according to '/home/saulius/struct/CIF-dictionaries/cif_core.dic'
dictionary named 'cif_core.dic' version 2.4.1 from 2010-06-29.

Automatic conversion script
Id: cif_fix_enum 1527 2010-12-29 10:47:43Z saulius 
;
_cod_original_cell_volume 5279.0(14)
_cod_original_sg_symbol_H-M C2/m
_cod_original_formula_sum 'C28 H33.50 Fe N4.50'
_cod_database_code 4302101

loop_
_symmetry_equiv_pos_as_xyz
'x, y, z'
'-x, y, -z'
'x+1/2, y+1/2, z'
'-x+1/2, y+1/2, -z'
'-x, -y, -z'
'x, -y, z'
'-x+1/2, -y+1/2, -z'
'x+1/2, -y+1/2, z'

loop_
_atom_site_label
_atom_site_type_symbol
_atom_site_fract_x
_atom_site_fract_y
_atom_site_fract_z
_atom_site_U_iso_or_equiv
_atom_site_adp_type
_atom_site_occupancy
_atom_site_symmetry_multiplicity
_atom_site_calc_flag
_atom_site_refinement_flags
_atom_site_disorder_assembly
_atom_site_disorder_group
Fe1 Fe 0.66015(4) 0.5000 0.79845(10) 0.0144(4) Uani 1 2 d S . .
Fe2 Fe 0.56930(4) 0.0000 0.26857(10) 0.0174(4) Uani 1 2 d S . .
C1A C 0.6327(2) 0.6618(7) 0.7332(6) 0.0244(18) Uani 1 1 d . . .
C2A C 0.6317(2) 0.6631(7) 0.8328(5) 0.0254(19) Uani 1 1 d . . .
C3A C 0.6700(2) 0.6653(7) 0.8842(6) 0.0269(19) Uani 1 1 d . . .
C4A C 0.6947(2) 0.6646(7) 0.8166(5) 0.0246(18) Uani 1 1 d . . .
C5A C 0.6712(2) 0.6632(7) 0.7237(6) 0.0259(19) Uani 1 1 d . . .
C6A C 0.5986(2) 0.6644(8) 0.6535(6) 0.041(2) Uani 1 1 d . . .
H6A1 H 0.5778 0.6163 0.6724 0.062 Uiso 1 1 calc R . .
H6A2 H 0.6050 0.6256 0.5964 0.062 Uiso 1 1 calc R . .
H6A3 H 0.5905 0.7528 0.6398 0.062 Uiso 1 1 calc R . .
C7A C 0.5968(2) 0.6666(8) 0.8748(6) 0.041(2) Uani 1 1 d . . .
H7A1 H 0.5889 0.7553 0.8805 0.062 Uiso 1 1 calc R . .
H7A2 H 0.6021 0.6270 0.9381 0.062 Uiso 1 1 calc R . .
H7A3 H 0.5763 0.6197 0.8334 0.062 Uiso 1 1 calc R . .
C8A C 0.6819(2) 0.6715(8) 0.9896(6) 0.037(2) Uani 1 1 d . . .
H8A1 H 0.7052 0.6220 1.0098 0.056 Uiso 1 1 calc R . .
H8A2 H 0.6618 0.6363 1.0191 0.056 Uiso 1 1 calc R . .
H8A3 H 0.6866 0.7605 1.0093 0.056 Uiso 1 1 calc R . .
C9A C 0.7371(2) 0.6698(8) 0.8391(6) 0.038(2) Uani 1 1 d . . .
H9A1 H 0.7472 0.6193 0.7921 0.057 Uiso 1 1 calc R . .
H9A2 H 0.7465 0.6349 0.9030 0.057 Uiso 1 1 calc R . .
H9A3 H 0.7455 0.7585 0.8369 0.057 Uiso 1 1 calc R . .
C10A C 0.6855(3) 0.6642(8) 0.6320(6) 0.044(2) Uani 1 1 d . . .
H10A H 0.6880 0.7525 0.6118 0.066 Uiso 1 1 calc R . .
H10B H 0.6675 0.6188 0.5828 0.066 Uiso 1 1 calc R . .
H10C H 0.7103 0.6220 0.6416 0.066 Uiso 1 1 calc R . .
C1C C 0.5623(2) 0.1655(7) 0.1833(6) 0.028(2) Uani 1 1 d . . .
C2C C 0.5347(2) 0.1638(7) 0.2439(5) 0.028(2) Uani 1 1 d . . .
C3C C 0.5560(2) 0.1628(7) 0.3407(6) 0.030(2) Uani 1 1 d . . .
C4C C 0.5954(2) 0.1618(7) 0.3399(6) 0.029(2) Uani 1 1 d . . .
C5C C 0.5992(2) 0.1646(7) 0.2419(5) 0.0230(18) Uani 1 1 d . . .
C6C C 0.5539(3) 0.1752(8) 0.0753(5) 0.038(2) Uani 1 1 d . . .
H6C1 H 0.5497 0.2647 0.0564 0.057 Uiso 1 1 calc R . .
H6C2 H 0.5310 0.1255 0.0494 0.057 Uiso 1 1 calc R . .
H6C3 H 0.5754 0.1417 0.0503 0.057 Uiso 1 1 calc R . .
C7C C 0.4935(2) 0.1734(9) 0.2106(7) 0.047(3) Uani 1 1 d . . .
H7C1 H 0.4805 0.1323 0.2568 0.071 Uiso 1 1 calc R . .
H7C2 H 0.4862 0.1309 0.1486 0.071 Uiso 1 1 calc R . .
H7C3 H 0.4861 0.2634 0.2040 0.071 Uiso 1 1 calc R . .
C8C C 0.5379(3) 0.1676(8) 0.4276(6) 0.050(3) Uani 1 1 d . . .
H8C1 H 0.5536 0.1192 0.4797 0.075 Uiso 1 1 calc R . .
H8C2 H 0.5124 0.1302 0.4122 0.075 Uiso 1 1 calc R . .
H8C3 H 0.5361 0.2564 0.4475 0.075 Uiso 1 1 calc R . .
C9C C 0.6269(3) 0.1652(8) 0.4257(6) 0.049(3) Uani 1 1 d . . .
H9C1 H 0.6180 0.1288 0.4805 0.073 Uiso 1 1 calc R . .
H9C2 H 0.6348 0.2537 0.4398 0.073 Uiso 1 1 calc R . .
H9C3 H 0.6485 0.1155 0.4132 0.073 Uiso 1 1 calc R . .
C10C C 0.6360(2) 0.1703(8) 0.2084(7) 0.042(2) Uani 1 1 d . . .
H10D H 0.6334 0.1265 0.1469 0.063 Uiso 1 1 calc R . .
H10E H 0.6559 0.1285 0.2553 0.063 Uiso 1 1 calc R . .
H10F H 0.6430 0.2595 0.2011 0.063 Uiso 1 1 calc R . .
N1E N 0.6197(4) 0.0000 0.9753(10) 0.067(4) Uani 1 2 d S . .
N2E N 0.5749(3) 0.0000 0.6678(8) 0.047(3) Uani 1 2 d S . .
N3E N 0.6824(3) 0.0000 0.6204(8) 0.048(3) Uani 1 2 d S . .
N4E N 0.7272(3) 0.0000 0.9258(9) 0.059(3) Uani 1 2 d S . .
C1E C 0.6687(4) 0.0000 0.7909(11) 0.052(4) Uani 1 2 d S . .
C2E C 0.6334(4) 0.0000 0.8058(10) 0.044(4) Uani 1 2 d S . .
C3E C 0.6258(4) 0.0000 0.9010(9) 0.036(3) Uani 1 2 d S . .
C4E C 0.6011(4) 0.0000 0.7245(10) 0.038(3) Uani 1 2 d S . .
C5E C 0.6749(4) 0.0000 0.6939(9) 0.044(3) Uani 1 2 d S . .
C6E C 0.7011(3) 0.0000 0.8690(9) 0.033(3) Uani 1 2 d S . .
N1F N 0.6107(4) 0.5000 0.1197(10) 0.088(5) Uani 1 2 d S . .
N2F N 0.4848(4) 0.5000 0.0941(9) 0.076(4) Uani 1 2 d S . .
N3F N 0.4925(4) 0.5000 0.3652(10) 0.080(4) Uani 1 2 d S . .
N4F N 0.6186(4) 0.5000 0.4151(9) 0.053(3) Uani 1 2 d S . .
C1F C 0.5542(4) 0.5000 0.3025(9) 0.041(3) Uani 1 2 d S . .
C2F C 0.5510(3) 0.5000 0.2008(8) 0.025(3) Uani 1 2 d S . .
C3F C 0.5847(4) 0.5000 0.1574(9) 0.040(3) Uani 1 2 d S . .
C4F C 0.5157(4) 0.5000 0.1411(9) 0.046(4) Uani 1 2 d S . .
C5F C 0.5210(4) 0.5000 0.3389(11) 0.054(4) Uani 1 2 d S . .
C6F C 0.5893(4) 0.5000 0.3626(9) 0.033(3) Uani 1 2 d S . .
N1 N 0.7784(4) 0.520(4) 0.6118(11) 0.130(15) Uani 0.50 1 d PG . 1
C2 C 0.7609(4) 0.538(3) 0.5395(11) 0.088(15) Uani 0.50 1 d PG . 1
C3 C 0.7366(8) 0.562(2) 0.4396(12) 0.129(17) Uani 0.50 1 d PG . 1
H3A H 0.7496 0.6146 0.3939 0.155 Uiso 0.50 1 d PG . 1
H3B H 0.7129 0.6077 0.4352 0.155 Uiso 0.50 1 d PG . 1
C4 C 0.7275(6) 0.4375(18) 0.3825(13) 0.122(15) Uani 0.50 1 d PG . 1
H4A H 0.7142 0.3806 0.4171 0.146 Uiso 0.50 1 d PG . 1
H4B H 0.7509 0.3970 0.3761 0.146 Uiso 0.50 1 d PG . 1
C5 C 0.7033(5) 0.461(2) 0.2830(11) 0.093(11) Uani 0.50 1 d PG . 1
H5A H 0.6982 0.3821 0.2496 0.140 Uiso 0.50 1 d PG . 1
H5B H 0.6797 0.4981 0.2890 0.140 Uiso 1 2 d SG . 1
H5C H 0.7168 0.5011 0.2478 0.140 Uiso 1 2 d SG . 1

loop_
_atom_site_aniso_label
_atom_site_aniso_U_11
_atom_site_aniso_U_22
_atom_site_aniso_U_33
_atom_site_aniso_U_23
_atom_site_aniso_U_13
_atom_site_aniso_U_12
Fe1 0.0171(8) 0.0083(8) 0.0173(9) 0.000 0.0020(7) 0.000
Fe2 0.0276(9) 0.0177(9) 0.0058(8) 0.000 0.0008(7) 0.000
C1A 0.034(5) 0.011(4) 0.029(5) 0.006(3) 0.007(4) 0.002(3)
C2A 0.033(5) 0.018(4) 0.024(5) -0.002(3) 0.001(4) 0.005(4)
C3A 0.031(5) 0.019(4) 0.028(5) -0.006(4) 0.000(4) -0.004(4)
C4A 0.029(4) 0.021(4) 0.019(4) -0.001(3) -0.006(4) -0.008(4)
C5A 0.036(5) 0.011(4) 0.031(5) 0.002(3) 0.009(4) -0.006(4)
C6A 0.052(6) 0.032(5) 0.034(5) 0.000(4) -0.004(4) 0.008(4)
C7A 0.039(5) 0.036(5) 0.048(6) 0.004(5) 0.010(5) 0.011(4)
C8A 0.043(5) 0.033(5) 0.036(5) -0.014(4) 0.007(4) 0.001(4)
C9A 0.028(5) 0.040(5) 0.046(6) -0.003(4) 0.008(4) -0.006(4)
C10A 0.057(6) 0.029(5) 0.047(6) 0.008(4) 0.013(5) -0.003(5)
C1C 0.034(5) 0.022(5) 0.030(5) 0.000(4) 0.009(4) -0.003(4)
C2C 0.046(5) 0.020(4) 0.020(4) 0.005(3) 0.007(4) 0.009(4)
C3C 0.046(5) 0.012(4) 0.030(5) -0.004(4) 0.001(4) 0.007(4)
C4C 0.042(5) 0.018(4) 0.025(5) 0.001(3) -0.001(4) -0.001(4)
C5C 0.027(4) 0.018(4) 0.021(4) 0.004(3) -0.004(4) 0.000(3)
C6C 0.058(6) 0.034(5) 0.020(5) 0.002(4) 0.004(4) 0.008(5)
C7C 0.048(6) 0.044(6) 0.048(6) 0.014(5) 0.009(5) 0.011(5)
C8C 0.098(8) 0.038(6) 0.022(5) 0.006(4) 0.033(5) 0.022(6)
C9C 0.070(7) 0.029(5) 0.036(5) -0.009(4) -0.017(5) 0.002(5)
C10C 0.056(6) 0.020(5) 0.052(6) 0.007(4) 0.013(5) -0.006(4)
N1E 0.097(10) 0.054(8) 0.065(10) 0.000 0.048(8) 0.000
N2E 0.047(7) 0.046(7) 0.044(7) 0.000 0.001(6) 0.000
N3E 0.042(7) 0.070(8) 0.027(7) 0.000 -0.007(5) 0.000
N4E 0.049(8) 0.067(9) 0.058(8) 0.000 0.001(7) 0.000
C1E 0.080(11) 0.013(6) 0.077(11) 0.000 0.049(10) 0.000
C2E 0.085(11) 0.002(6) 0.061(10) 0.000 0.054(9) 0.000
C3E 0.051(8) 0.019(7) 0.036(8) 0.000 0.002(7) 0.000
C4E 0.048(9) 0.026(7) 0.041(8) 0.000 0.010(7) 0.000
C5E 0.070(10) 0.038(8) 0.030(8) 0.000 0.027(7) 0.000
C6E 0.021(7) 0.032(7) 0.037(8) 0.000 -0.017(6) 0.000
N1F 0.087(11) 0.131(14) 0.050(9) 0.000 0.024(8) 0.000
N2F 0.054(9) 0.128(13) 0.046(8) 0.000 0.013(7) 0.000
N3F 0.074(10) 0.102(12) 0.068(10) 0.000 0.020(8) 0.000
N4F 0.076(9) 0.031(7) 0.049(8) 0.000 0.008(7) 0.000
C1F 0.047(8) 0.037(8) 0.040(8) 0.000 0.012(7) 0.000
C2F 0.024(6) 0.019(6) 0.033(7) 0.000 0.009(5) 0.000
C3F 0.059(10) 0.021(7) 0.034(8) 0.000 -0.004(7) 0.000
C4F 0.039(9) 0.074(10) 0.030(8) 0.000 0.020(7) 0.000
C5F 0.044(9) 0.048(9) 0.068(11) 0.000 0.009(8) 0.000
C6F 0.057(9) 0.003(5) 0.043(8) 0.000 0.020(7) 0.000
N1 0.072(12) 0.24(4) 0.072(13) -0.03(4) 0.013(10) 0.05(3)
C2 0.077(16) 0.13(4) 0.082(17) 0.004(19) 0.071(15) 0.012(18)
C3 0.15(3) 0.14(3) 0.14(3) -0.07(2) 0.14(3) -0.04(2)
C4 0.067(19) 0.12(3) 0.20(4) 0.03(3) 0.06(2) -0.049(18)
C5 0.082(16) 0.08(3) 0.103(19) -0.030(15) -0.022(14) 0.006(13)

loop_
_atom_type_symbol
_atom_type_description
_atom_type_scat_dispersion_real
_atom_type_scat_dispersion_imag
_atom_type_scat_source
C C 0.0033 0.0016 'International Tables Vol C Tables 4.2.6.8 and 6.1.1.4'
H H 0.0000 0.0000 'International Tables Vol C Tables 4.2.6.8 and 6.1.1.4'
N N 0.0061 0.0033 'International Tables Vol C Tables 4.2.6.8 and 6.1.1.4'
Fe Fe 0.3463 0.8444 'International Tables Vol C Tables 4.2.6.8 and 6.1.1.4'

loop_
_geom_angle_atom_site_label_1
_geom_angle_atom_site_label_2
_geom_angle_atom_site_label_3
_geom_angle
_geom_angle_site_symmetry_1
_geom_angle_site_symmetry_3
_geom_angle_publ_flag
C1A Fe1 C1A 108.7(4) . 6_565 ?
C1A Fe1 C5A 39.6(3) . . ?
C1A Fe1 C5A 123.8(3) 6_565 . ?
C1A Fe1 C5A 123.8(3) . 6_565 ?
C1A Fe1 C5A 39.6(3) 6_565 6_565 ?
C5A Fe1 C5A 109.4(4) . 6_565 ?
C1A Fe1 C2A 40.0(3) . . ?
C1A Fe1 C2A 123.9(3) 6_565 . ?
C5A Fe1 C2A 66.7(3) . . ?
C5A Fe1 C2A 159.1(3) 6_565 . ?
C1A Fe1 C2A 123.9(3) . 6_565 ?
C1A Fe1 C2A 40.0(3) 6_565 6_565 ?
C5A Fe1 C2A 159.1(3) . 6_565 ?
C5A Fe1 C2A 66.7(3) 6_565 6_565 ?
C2A Fe1 C2A 109.1(4) . 6_565 ?
C1A Fe1 C4A 159.0(3) . 6_565 ?
C1A Fe1 C4A 66.7(3) 6_565 6_565 ?
C5A Fe1 C4A 124.3(3) . 6_565 ?
C5A Fe1 C4A 39.6(3) 6_565 6_565 ?
C2A Fe1 C4A 159.8(3) . 6_565 ?
C2A Fe1 C4A 66.8(3) 6_565 6_565 ?
C1A Fe1 C4A 66.7(3) . . ?
C1A Fe1 C4A 159.0(3) 6_565 . ?
C5A Fe1 C4A 39.6(3) . . ?
C5A Fe1 C4A 124.3(3) 6_565 . ?
C2A Fe1 C4A 66.8(3) . . ?
C2A Fe1 C4A 159.8(3) 6_565 . ?
C4A Fe1 C4A 109.7(4) 6_565 . ?
C1A Fe1 C3A 159.5(3) . 6_565 ?
C1A Fe1 C3A 66.6(3) 6_565 6_565 ?
C5A Fe1 C3A 159.8(3) . 6_565 ?
C5A Fe1 C3A 66.4(3) 6_565 6_565 ?
C2A Fe1 C3A 124.5(3) . 6_565 ?
C2A Fe1 C3A 39.6(3) 6_565 6_565 ?
C4A Fe1 C3A 39.7(3) 6_565 6_565 ?
C4A Fe1 C3A 124.9(3) . 6_565 ?
C1A Fe1 C3A 66.6(3) . . ?
C1A Fe1 C3A 159.5(3) 6_565 . ?
C5A Fe1 C3A 66.4(3) . . ?
C5A Fe1 C3A 159.8(3) 6_565 . ?
C2A Fe1 C3A 39.6(3) . . ?
C2A Fe1 C3A 124.5(3) 6_565 . ?
C4A Fe1 C3A 124.9(3) 6_565 . ?
C4A Fe1 C3A 39.7(3) . . ?
C3A Fe1 C3A 110.3(4) 6_565 . ?
C3C Fe2 C3C 108.9(5) 6 . ?
C3C Fe2 C4C 122.8(3) 6 . ?
C3C Fe2 C4C 39.5(3) . . ?
C3C Fe2 C4C 39.5(3) 6 6 ?
C3C Fe2 C4C 122.8(3) . 6 ?
C4C Fe2 C4C 107.6(4) . 6 ?
C3C Fe2 C5C 66.2(3) 6 6 ?
C3C Fe2 C5C 158.4(3) . 6 ?
C4C Fe2 C5C 123.7(3) . 6 ?
C4C Fe2 C5C 39.8(3) 6 6 ?
C3C Fe2 C5C 158.4(3) 6 . ?
C3C Fe2 C5C 66.2(3) . . ?
C4C Fe2 C5C 39.8(3) . . ?
C4C Fe2 C5C 123.7(3) 6 . ?
C5C Fe2 C5C 110.1(4) 6 . ?
C3C Fe2 C1C 160.4(3) 6 . ?
C3C Fe2 C1C 66.5(3) . . ?
C4C Fe2 C1C 66.8(3) . . ?
C4C Fe2 C1C 159.4(3) 6 . ?
C5C Fe2 C1C 125.2(3) 6 . ?
C5C Fe2 C1C 39.3(3) . . ?
C3C Fe2 C1C 66.5(3) 6 6 ?
C3C Fe2 C1C 160.4(3) . 6 ?
C4C Fe2 C1C 159.4(3) . 6 ?
C4C Fe2 C1C 66.8(3) 6 6 ?
C5C Fe2 C1C 39.3(3) 6 6 ?
C5C Fe2 C1C 125.2(3) . 6 ?
C1C Fe2 C1C 110.9(4) . 6 ?
C3C Fe2 C2C 124.2(3) 6 . ?
C3C Fe2 C2C 40.1(3) . . ?
C4C Fe2 C2C 67.3(3) . . ?
C4C Fe2 C2C 158.5(3) 6 . ?
C5C Fe2 C2C 160.3(3) 6 . ?
C5C Fe2 C2C 66.8(3) . . ?
C1C Fe2 C2C 39.9(3) . . ?
C1C Fe2 C2C 125.2(3) 6 . ?
C3C Fe2 C2C 40.1(3) 6 6 ?
C3C Fe2 C2C 124.2(3) . 6 ?
C4C Fe2 C2C 158.5(3) . 6 ?
C4C Fe2 C2C 67.3(3) 6 6 ?
C5C Fe2 C2C 66.8(3) 6 6 ?
C5C Fe2 C2C 160.3(3) . 6 ?
C1C Fe2 C2C 125.2(3) . 6 ?
C1C Fe2 C2C 39.9(3) 6 6 ?
C2C Fe2 C2C 109.2(5) . 6 ?
C5A C1A C2A 108.2(7) . . ?
C5A C1A C6A 126.4(7) . . ?
C2A C1A C6A 125.3(7) . . ?
C5A C1A Fe1 70.6(4) . . ?
C2A C1A Fe1 70.5(4) . . ?
C6A C1A Fe1 126.6(5) . . ?
C3A C2A C1A 107.6(7) . . ?
C3A C2A C7A 126.4(7) . . ?
C1A C2A C7A 126.0(7) . . ?
C3A C2A Fe1 70.7(4) . . ?
C1A C2A Fe1 69.5(4) . . ?
C7A C2A Fe1 126.8(6) . . ?
C2A C3A C4A 108.3(7) . . ?
C2A C3A C8A 125.3(7) . . ?
C4A C3A C8A 126.4(7) . . ?
C2A C3A Fe1 69.7(4) . . ?
C4A C3A Fe1 70.1(4) . . ?
C8A C3A Fe1 127.4(6) . . ?
C5A C4A C3A 107.4(7) . . ?
C5A C4A C9A 126.1(7) . . ?
C3A C4A C9A 126.4(7) . . ?
C5A C4A Fe1 69.7(4) . . ?
C3A C4A Fe1 70.2(4) . . ?
C9A C4A Fe1 127.2(6) . . ?
C1A C5A C4A 108.6(7) . . ?
C1A C5A C10A 126.4(7) . . ?
C4A C5A C10A 125.0(7) . . ?
C1A C5A Fe1 69.9(4) . . ?
C4A C5A Fe1 70.7(4) . . ?
C10A C5A Fe1 125.7(5) . . ?
C5C C1C C2C 108.5(7) . . ?
C5C C1C C6C 125.3(7) . . ?
C2C C1C C6C 126.2(7) . . ?
C5C C1C Fe2 70.3(4) . . ?
C2C C1C Fe2 70.0(4) . . ?
C6C C1C Fe2 128.4(6) . . ?
C1C C2C C3C 106.4(7) . . ?
C1C C2C C7C 125.1(7) . . ?
C3C C2C C7C 128.4(8) . . ?
C1C C2C Fe2 70.0(4) . . ?
C3C C2C Fe2 69.6(4) . . ?
C7C C2C Fe2 129.3(6) . . ?
C4C C3C C2C 109.4(7) . . ?
C4C C3C C8C 126.7(8) . . ?
C2C C3C C8C 123.9(8) . . ?
C4C C3C Fe2 70.4(4) . . ?
C2C C3C Fe2 70.3(4) . . ?
C8C C3C Fe2 127.4(6) . . ?
C3C C4C C5C 107.1(7) . . ?
C3C C4C C9C 125.9(8) . . ?
C5C C4C C9C 126.9(8) . . ?
C3C C4C Fe2 70.1(4) . . ?
C5C C4C Fe2 70.2(4) . . ?
C9C C4C Fe2 127.6(6) . . ?
C1C C5C C4C 108.7(7) . . ?
C1C C5C C10C 126.3(7) . . ?
C4C C5C C10C 125.0(7) . . ?
C1C C5C Fe2 70.4(4) . . ?
C4C C5C Fe2 69.9(4) . . ?
C10C C5C Fe2 127.3(5) . . ?
C2E C1E C5E 119.2(15) . . ?
C2E C1E C6E 121.7(14) . . ?
C5E C1E C6E 119.1(12) . . ?
C1E C2E C3E 121.1(15) . . ?
C1E C2E C4E 120.2(13) . . ?
C3E C2E C4E 118.7(12) . . ?
N1E C3E C2E 179.7(16) . . ?
N2E C4E C2E 174.8(14) . . ?
N3E C5E C1E 175.3(16) . . ?
N4E C6E C1E 176.5(15) . . ?
C6F C1F C5F 120.8(13) . . ?
C6F C1F C2F 120.7(11) . . ?
C5F C1F C2F 118.5(12) . . ?
C4F C2F C1F 120.3(10) . . ?
C4F C2F C3F 118.1(10) . . ?
C1F C2F C3F 121.6(11) . . ?
N1F C3F C2F 177.6(15) . . ?
N2F C4F C2F 176.6(14) . . ?
N3F C5F C1F 177.1(17) . . ?
N4F C6F C1F 178.5(14) . . ?
N1 N1 C2 100.0(6) 6_565 . ?
N1 N1 C2 61(3) 6_565 6_565 ?
C2 N1 C2 39(3) . 6_565 ?
C2 C2 N1 80.0 6_565 . ?
C2 C2 N1 61(3) 6_565 6_565 ?
N1 C2 N1 19(3) . 6_565 ?
C2 C2 C3 99.3 6_565 . ?
N1 C2 C3 179.3(2) . . ?
N1 C2 C3 161(3) 6_565 . ?
C2 C2 C3 55.5(11) 6_565 6_565 ?
N1 C2 C3 135.5(11) . 6_565 ?
N1 C2 C3 117(4) 6_565 6_565 ?
C3 C2 C3 43.8(11) . 6_565 ?
C4 C3 C3 91(3) 6_565 6_565 ?
C4 C3 C4 58(3) 6_565 . ?
C3 C3 C4 32.1 6_565 . ?
C4 C3 C2 165.8(16) 6_565 . ?
C3 C3 C2 80.7 6_565 . ?
C4 C3 C2 112.1 . . ?
C4 C3 C2 144(4) 6_565 6_565 ?
C3 C3 C2 55.5(16) 6_565 6_565 ?
C4 C3 C2 87.1(16) . 6_565 ?
C2 C3 C2 25.2(16) . 6_565 ?
C3 C4 C4 89(3) 6_565 6_565 ?
C3 C4 C5 165(2) 6_565 . ?
C4 C4 C5 80.7 6_565 . ?
C3 C4 C3 57(3) 6_565 . ?
C4 C4 C3 32.1 6_565 . ?
C5 C4 C3 112.1 . . ?
C3 C4 C5 143(4) 6_565 6_565 ?
C4 C4 C5 55.0(12) 6_565 6_565 ?
C5 C4 C5 25.7(12) . 6_565 ?
C3 C4 C5 86.6(12) . 6_565 ?
C5 C5 C4 99.3 6_565 . ?
C5 C5 C4 55.0(9) 6_565 6_565 ?
C4 C5 C4 44.3(9) . 6_565 ?

loop_
_geom_bond_atom_site_label_1
_geom_bond_atom_site_label_2
_geom_bond_distance
_geom_bond_site_symmetry_2
_geom_bond_publ_flag
Fe1 C1A 2.088(7) . ?
Fe1 C1A 2.088(7) 6_565 ?
Fe1 C5A 2.097(7) . ?
Fe1 C5A 2.097(7) 6_565 ?
Fe1 C2A 2.100(7) . ?
Fe1 C2A 2.100(7) 6_565 ?
Fe1 C4A 2.111(7) 6_565 ?
Fe1 C4A 2.111(7) . ?
Fe1 C3A 2.113(7) 6_565 ?
Fe1 C3A 2.113(7) . ?
Fe2 C3C 2.098(7) 6 ?
Fe2 C3C 2.098(7) . ?
Fe2 C4C 2.103(8) . ?
Fe2 C4C 2.103(8) 6 ?
Fe2 C5C 2.106(7) 6 ?
Fe2 C5C 2.106(7) . ?
Fe2 C1C 2.108(8) . ?
Fe2 C1C 2.108(8) 6 ?
Fe2 C2C 2.108(8) . ?
Fe2 C2C 2.108(8) 6 ?
C1A C5A 1.417(10) . ?
C1A C2A 1.433(10) . ?
C1A C6A 1.500(10) . ?
C2A C3A 1.427(10) . ?
C2A C7A 1.494(11) . ?
C3A C4A 1.434(11) . ?
C3A C8A 1.484(11) . ?
C4A C5A 1.426(10) . ?
C4A C9A 1.494(10) . ?
C5A C10A 1.499(11) . ?
C1C C5C 1.418(10) . ?
C1C C2C 1.439(10) . ?
C1C C6C 1.518(10) . ?
C2C C3C 1.442(11) . ?
C2C C7C 1.468(11) . ?
C3C C4C 1.419(11) . ?
C3C C8C 1.512(11) . ?
C4C C5C 1.434(10) . ?
C4C C9C 1.496(11) . ?
C5C C10C 1.495(11) . ?
N1E C3E 1.127(16) . ?
N2E C4E 1.113(15) . ?
N3E C5E 1.136(14) . ?
N4E C6E 1.112(14) . ?
C1E C2E 1.326(18) . ?
C1E C5E 1.448(18) . ?
C1E C6E 1.445(19) . ?
C2E C3E 1.440(17) . ?
C2E C4E 1.47(2) . ?
N1F C3F 1.166(17) . ?
N2F C4F 1.179(16) . ?
N3F C5F 1.157(17) . ?
N4F C6F 1.165(16) . ?
C1F C6F 1.378(19) . ?
C1F C5F 1.39(2) . ?
C1F C2F 1.436(16) . ?
C2F C4F 1.382(17) . ?
C2F C3F 1.465(18) . ?
N1 N1 0.41(8) 6_565 ?
N1 C2 1.1145 . ?
N1 C2 1.25(3) 6_565 ?
C2 C2 0.80(6) 6_565 ?
C2 N1 1.25(4) 6_565 ?
C2 C3 1.5405 . ?
C2 C3 1.84(2) 6_565 ?
C3 C4 0.8166 6_565 ?
C3 C3 1.30(4) 6_565 ?
C3 C4 1.5377 . ?
C3 C2 1.84(4) 6_565 ?
C4 C3 0.8166 6_565 ?
C4 C4 1.31(4) 6_565 ?
C4 C5 1.5354 . ?
C4 C5 1.85(3) 6_565 ?
C5 C5 0.81(5) 6_565 ?
C5 C4 1.85(2) 6_565 ?
